data_7052759
loop_
_publ_author_name
'Pijnenburg, Niels J. M.'
'Lutz, Martin'
'Siegler, Maxime A.'
'Spek, Anthony'
'van Koten, Gerard'
'Gebbink, Robertus J. M. Klein'

_publ_section_title
;
 The role of the dendritic support in the catalytic performance of
 peripheral pincer Pd-complexes
;
_journal_issue 10
_journal_name_full 'New Journal of Chemistry'
_journal_page_first 2356
_journal_paper_doi 10.1039/c1nj20366e
_journal_volume 35
_journal_year 2011
_chemical_formula_moiety 'C25 H20 Br0.66 Cl0.34 N O4 Pd S2'
_chemical_formula_sum 'C25 H20 Br0.66 Cl0.34 N O4 Pd S2'
_chemical_formula_weight 633.73
_chemical_name_systematic
;
?
;
_space_group_IT_number 29
_symmetry_cell_setting orthorhombic
_symmetry_space_group_name_Hall 'P 2c -2ac'
_symmetry_space_group_name_H-M 'P c a 21'
_atom_sites_solution_hydrogens difmap
_atom_sites_solution_primary heavy
_atom_sites_solution_secondary difmap
_audit_creation_method SHELXL-97
_cell_angle_alpha 90.00
_cell_angle_beta 90.00
_cell_angle_gamma 90.00
_cell_formula_units_Z 4
_cell_length_a 8.6141(2)
_cell_length_b 12.4476(2)
_cell_length_c 22.2620(4)
_cell_measurement_reflns_used 12580
_cell_measurement_temperature 110(2)
_cell_measurement_theta_max 27.48
_cell_measurement_theta_min 2.45
_cell_volume 2387.04(8)
_computing_cell_refinement 'PEAKREF (Schreurs, 2005)'
_computing_data_collection 'COLLECT (Nonius, 1999)'
_computing_data_reduction 'EVALCCD (Duisenberg et al., 2003)'
_computing_molecular_graphics 'PLATON (Spek, 2003)'
_computing_publication_material 'PLATON (Spek, 2003)'
_computing_structure_refinement 'SHELXL-97 (Sheldrick, 2008)'
_computing_structure_solution 'DIRDIF08 (Beurskens et al., 2008)'
_diffrn_ambient_temperature 110(2)
_diffrn_measured_fraction_theta_full 0.998
_diffrn_measured_fraction_theta_max 0.998
_diffrn_measurement_device_type 'Nonius KappaCCD diffractometer'
_diffrn_measurement_method '\f and \w scans'
_diffrn_radiation_monochromator graphite
_diffrn_radiation_source 'rotating anode'
_diffrn_radiation_type MoK\a
_diffrn_radiation_wavelength 0.71073
_diffrn_reflns_av_R_equivalents 0.0000
_diffrn_reflns_av_sigmaI/netI 0.0345
_diffrn_reflns_limit_h_max 11
_diffrn_reflns_limit_h_min -11
_diffrn_reflns_limit_k_max 16
_diffrn_reflns_limit_k_min -16
_diffrn_reflns_limit_l_max 28
_diffrn_reflns_limit_l_min -28
_diffrn_reflns_number 5863
_diffrn_reflns_theta_full 27.49
_diffrn_reflns_theta_max 27.49
_diffrn_reflns_theta_min 2.45
_exptl_absorpt_coefficient_mu 2.129
_exptl_absorpt_correction_T_max 0.88
_exptl_absorpt_correction_T_min 0.70
_exptl_absorpt_correction_type multi-scan
_exptl_absorpt_process_details '(TWINABS - 2008/4; Sheldrick, 2008)'
_exptl_crystal_colour 'pale yellow'
_exptl_crystal_density_diffrn 1.763
_exptl_crystal_density_method 'not measured'
_exptl_crystal_description plate
_exptl_crystal_F_000 1263.7
_exptl_crystal_size_max 0.37
_exptl_crystal_size_mid 0.25
_exptl_crystal_size_min 0.06
_refine_diff_density_max 0.689
_refine_diff_density_min -0.501
_refine_diff_density_rms 0.083
_refine_ls_abs_structure_details 'Flack H D (1983), Acta Cryst. A39, 876-881'
_refine_ls_abs_structure_Flack -0.011(10)
_refine_ls_extinction_method none
_refine_ls_goodness_of_fit_ref 1.133
_refine_ls_hydrogen_treatment constr
_refine_ls_matrix_type full
_refine_ls_number_parameters 312
_refine_ls_number_reflns 5863
_refine_ls_number_restraints 3
_refine_ls_restrained_S_all 1.133
_refine_ls_R_factor_all 0.0374
_refine_ls_R_factor_gt 0.0296
_refine_ls_shift/su_max 0.003
_refine_ls_shift/su_mean 0.000
_refine_ls_structure_factor_coef Fsqd
_refine_ls_weighting_details 'calc w=1/[\s^2^(Fo^2^)+(0.0042P)^2^+4.1624P] where P=(Fo^2^+2Fc^2^)/3'
_refine_ls_weighting_scheme calc
_refine_ls_wR_factor_gt 0.0558
_refine_ls_wR_factor_ref 0.0578
_reflns_number_gt 5347
_reflns_number_total 5863
_reflns_threshold_expression I>2\s(I)
_cod_data_source_file c1nj20366e.txt
_cod_data_source_block s4211a
_cod_database_code 7052759

loop_
_symmetry_equiv_pos_as_xyz
'x, y, z'
'-x, -y, z+1/2'
'-x+1/2, y, z+1/2'
'x+1/2, -y, z'

loop_
_atom_site_label
_atom_site_type_symbol
_atom_site_fract_x
_atom_site_fract_y
_atom_site_fract_z
_atom_site_U_iso_or_equiv
_atom_site_adp_type
_atom_site_occupancy
_atom_site_symmetry_multiplicity
_atom_site_calc_flag
_atom_site_refinement_flags
Pd1 Pd 0.52646(3) 0.818769(18) 0.837213(16) 0.01369(6) Uani 1 1 d D
Br1 Br 0.2884(3) 0.7888(3) 0.77508(12) 0.0242(4) Uani 0.663(3) 1 d PD
Cl1 Cl 0.3064(16) 0.7858(16) 0.7699(7) 0.0242(4) Uani 0.337(3) 1 d PD
S1 S 0.41662(10) 0.73942(7) 0.92003(4) 0.01574(18) Uani 1 1 d .
S2 S 0.68001(11) 0.87755(7) 0.75956(4) 0.01717(19) Uani 1 1 d .
C1 C 0.7089(4) 0.8445(3) 0.88878(15) 0.0132(7) Uani 1 1 d .
C2 C 0.7008(4) 0.8240(3) 0.95066(15) 0.0127(7) Uani 1 1 d .
C3 C 0.8277(4) 0.8402(3) 0.98716(15) 0.0150(7) Uani 1 1 d .
H3 H 0.8209 0.8255 1.0290 0.018 Uiso 1 1 calc R
C4 C 0.9660(4) 0.8782(3) 0.96276(15) 0.0139(7) Uani 1 1 d .
C5 C 0.9766(4) 0.9013(3) 0.90159(15) 0.0150(7) Uani 1 1 d .
H5 H 1.0705 0.9285 0.8852 0.018 Uiso 1 1 calc R
C6 C 0.8482(4) 0.8842(3) 0.86470(16) 0.0144(8) Uani 1 1 d .
C7 C 0.5495(4) 0.7887(3) 0.97740(16) 0.0165(7) Uani 1 1 d .
H7A H 0.5011 0.8499 0.9987 0.020 Uiso 1 1 calc R
H7B H 0.5689 0.7311 1.0071 0.020 Uiso 1 1 calc R
C8 C 0.4739(4) 0.6022(3) 0.91346(17) 0.0183(7) Uani 1 1 d .
C9 C 0.4284(5) 0.5324(3) 0.95874(18) 0.0281(9) Uani 1 1 d .
H9 H 0.3723 0.5585 0.9925 0.034 Uiso 1 1 calc R
C10 C 0.4648(6) 0.4254(3) 0.9545(2) 0.0350(11) Uani 1 1 d .
H10 H 0.4360 0.3777 0.9859 0.042 Uiso 1 1 calc R
C11 C 0.5434(5) 0.3864(3) 0.9047(2) 0.0308(10) Uani 1 1 d .
H11 H 0.5671 0.3120 0.9018 0.037 Uiso 1 1 calc R
C12 C 0.5868(5) 0.4555(3) 0.85979(19) 0.0283(10) Uani 1 1 d .
H12 H 0.6408 0.4287 0.8257 0.034 Uiso 1 1 calc R
C13 C 0.5527(4) 0.5634(3) 0.86370(18) 0.0222(8) Uani 1 1 d .
H13 H 0.5831 0.6109 0.8325 0.027 Uiso 1 1 calc R
C14 C 0.8590(5) 0.9101(3) 0.79918(17) 0.0183(8) Uani 1 1 d .
H14A H 0.9459 0.8691 0.7812 0.022 Uiso 1 1 calc R
H14B H 0.8817 0.9876 0.7942 0.022 Uiso 1 1 calc R
C15 C 0.7198(4) 0.7516(3) 0.72454(16) 0.0181(8) Uani 1 1 d .
C16 C 0.6461(5) 0.7322(3) 0.67031(17) 0.0255(9) Uani 1 1 d .
H16 H 0.5830 0.7859 0.6523 0.031 Uiso 1 1 calc R
C17 C 0.6656(6) 0.6335(4) 0.6426(2) 0.0372(11) Uani 1 1 d .
H17 H 0.6141 0.6189 0.6058 0.045 Uiso 1 1 calc R
C18 C 0.7594(6) 0.5567(3) 0.6682(2) 0.0368(11) Uani 1 1 d .
H18 H 0.7739 0.4898 0.6485 0.044 Uiso 1 1 calc R
C19 C 0.8322(5) 0.5761(3) 0.7220(2) 0.0314(10) Uani 1 1 d .
H19 H 0.8958 0.5221 0.7394 0.038 Uiso 1 1 calc R
C20 C 0.8139(5) 0.6735(3) 0.75107(17) 0.0239(8) Uani 1 1 d .
H20 H 0.8642 0.6870 0.7883 0.029 Uiso 1 1 calc R
C21 C 1.1079(4) 0.8897(3) 0.99866(16) 0.0155(8) Uani 1 1 d .
C22 C 1.2792(5) 0.7457(3) 1.09762(17) 0.0261(10) Uani 1 1 d .
C23 C 1.4153(5) 0.7617(4) 1.13855(18) 0.0320(11) Uani 1 1 d .
H23A H 1.5116 0.7347 1.1196 0.038 Uiso 1 1 calc R
H23B H 1.3992 0.7231 1.1769 0.038 Uiso 1 1 calc R
C24 C 1.4260(5) 0.8831(4) 1.1494(2) 0.0282(10) Uani 1 1 d .
H24A H 1.4193 0.8991 1.1929 0.034 Uiso 1 1 calc R
H24B H 1.5257 0.9115 1.1339 0.034 Uiso 1 1 calc R
C25 C 1.2939(4) 0.9326(3) 1.11693(16) 0.0202(8) Uani 1 1 d .
N1 N 1.2138(3) 0.8478(3) 1.09111(15) 0.0205(7) Uani 1 1 d .
O1 O 1.2349(3) 0.9158(2) 0.98250(11) 0.0181(5) Uani 1 1 d .
O2 O 1.0789(3) 0.8609(2) 1.05845(12) 0.0215(6) Uani 1 1 d .
O3 O 1.2296(4) 0.6673(2) 1.07438(13) 0.0385(8) Uani 1 1 d .
O4 O 1.2576(4) 1.0247(2) 1.11227(12) 0.0295(7) Uani 1 1 d .

loop_
_atom_site_aniso_label
_atom_site_aniso_U_11
_atom_site_aniso_U_22
_atom_site_aniso_U_33
_atom_site_aniso_U_23
_atom_site_aniso_U_13
_atom_site_aniso_U_12
Pd1 0.01453(11) 0.01145(10) 0.01507(11) 0.00018(13) -0.00291(14) 0.00042(10)
Br1 0.0179(7) 0.0306(4) 0.0243(6) 0.0032(4) -0.0072(5) -0.0034(6)
Cl1 0.0179(7) 0.0306(4) 0.0243(6) 0.0032(4) -0.0072(5) -0.0034(6)
S1 0.0130(4) 0.0158(4) 0.0185(4) -0.0015(3) -0.0004(3) -0.0006(3)
S2 0.0212(5) 0.0148(4) 0.0154(4) 0.0022(3) -0.0028(4) -0.0009(4)
C1 0.0154(18) 0.0073(16) 0.0170(18) -0.0027(13) -0.0013(14) 0.0025(13)
C2 0.0115(17) 0.0094(16) 0.0171(17) -0.0023(13) 0.0001(13) 0.0013(14)
C3 0.0185(19) 0.0139(18) 0.0125(16) -0.0013(13) 0.0004(14) 0.0019(14)
C4 0.0172(18) 0.0091(16) 0.0155(17) -0.0015(12) -0.0016(14) 0.0022(14)
C5 0.0145(17) 0.0110(16) 0.0196(18) -0.0009(13) 0.0017(14) -0.0013(14)
C6 0.0151(19) 0.0090(17) 0.0191(18) -0.0007(14) -0.0021(15) 0.0014(15)
C7 0.0136(18) 0.0207(18) 0.0153(18) -0.0027(13) 0.0004(14) -0.0039(14)
C8 0.0188(18) 0.0139(17) 0.0222(19) 0.0022(14) -0.0020(16) -0.0019(15)
C9 0.035(2) 0.026(2) 0.023(2) 0.0031(16) 0.0002(18) -0.0059(18)
C10 0.046(3) 0.022(2) 0.037(3) 0.0109(18) -0.003(2) -0.008(2)
C11 0.030(2) 0.0144(19) 0.048(3) 0.0022(17) -0.012(2) -0.0013(18)
C12 0.028(2) 0.019(2) 0.038(2) -0.0032(16) -0.0016(17) 0.0027(17)
C13 0.021(2) 0.0145(18) 0.031(2) 0.0028(15) 0.0050(16) -0.0018(16)
C14 0.018(2) 0.021(2) 0.0162(18) -0.0006(15) -0.0027(15) -0.0054(16)
C15 0.0175(19) 0.0207(19) 0.0161(18) -0.0039(14) 0.0027(14) -0.0024(15)
C16 0.027(2) 0.026(2) 0.023(2) -0.0032(16) 0.0000(17) -0.0035(18)
C17 0.041(3) 0.041(3) 0.029(2) -0.014(2) 0.004(2) -0.014(2)
C18 0.048(3) 0.022(2) 0.040(3) -0.012(2) 0.013(2) -0.008(2)
C19 0.039(3) 0.017(2) 0.038(3) 0.0003(18) 0.011(2) 0.0038(19)
C20 0.028(2) 0.023(2) 0.0202(19) 0.0018(15) 0.0032(16) -0.0011(17)
C21 0.022(2) 0.0091(17) 0.0154(18) -0.0019(14) -0.0007(15) 0.0041(15)
C22 0.032(3) 0.030(2) 0.017(2) 0.0054(15) 0.0074(17) 0.0031(19)
C23 0.023(2) 0.054(3) 0.020(2) 0.0061(19) -0.0020(17) 0.018(2)
C24 0.017(2) 0.044(3) 0.024(2) 0.004(2) -0.0058(17) -0.0045(19)
C25 0.019(2) 0.024(2) 0.0176(19) -0.0006(15) 0.0024(15) -0.0043(17)
N1 0.0150(19) 0.0266(17) 0.0200(16) 0.0025(13) -0.0076(15) -0.0007(12)
O1 0.0140(14) 0.0191(13) 0.0212(13) -0.0005(10) -0.0002(10) -0.0008(11)
O2 0.0140(13) 0.0335(16) 0.0171(13) 0.0051(12) -0.0042(11) -0.0022(11)
O3 0.059(2) 0.0255(17) 0.031(2) -0.0010(13) 0.0006(16) -0.0021(16)
O4 0.0365(17) 0.0282(17) 0.0237(14) -0.0029(11) 0.0023(13) -0.0030(13)

loop_
_atom_type_symbol
_atom_type_description
_atom_type_scat_dispersion_real
_atom_type_scat_dispersion_imag
_atom_type_scat_source
C C 0.0033 0.0016 'International Tables Vol C Tables 4.2.6.8 and 6.1.1.4'
H H 0.0000 0.0000 'International Tables Vol C Tables 4.2.6.8 and 6.1.1.4'
Br Br -0.2901 2.4595 'International Tables Vol C Tables 4.2.6.8 and 6.1.1.4'
Cl Cl 0.1484 0.1585 'International Tables Vol C Tables 4.2.6.8 and 6.1.1.4'
N N 0.0061 0.0033 'International Tables Vol C Tables 4.2.6.8 and 6.1.1.4'
O O 0.0106 0.0060 'International Tables Vol C Tables 4.2.6.8 and 6.1.1.4'
Pd Pd -0.9988 1.0072 'International Tables Vol C Tables 4.2.6.8 and 6.1.1.4'
S S 0.1246 0.1234 'International Tables Vol C Tables 4.2.6.8 and 6.1.1.4'

loop_
_geom_angle_atom_site_label_1
_geom_angle_atom_site_label_2
_geom_angle_atom_site_label_3
_geom_angle
C1 Pd1 S1 86.04(11)
C1 Pd1 S2 85.83(11)
S1 Pd1 S2 168.26(3)
C1 Pd1 Cl1 177.8(4)
S1 Pd1 Cl1 95.7(4)
S2 Pd1 Cl1 92.2(4)
C1 Pd1 Br1 177.74(12)
S1 Pd1 Br1 92.41(8)
S2 Pd1 Br1 95.94(7)
Cl1 Pd1 Br1 4.4(4)
C8 S1 C7 101.89(17)
C8 S1 Pd1 103.42(13)
C7 S1 Pd1 99.16(12)
C15 S2 C14 104.14(19)
C15 S2 Pd1 99.17(12)
C14 S2 Pd1 101.18(13)
C2 C1 C6 118.8(3)
C2 C1 Pd1 120.2(3)
C6 C1 Pd1 121.1(3)
C3 C2 C1 120.9(3)
C3 C2 C7 119.9(3)
C1 C2 C7 119.1(3)
C2 C3 C4 119.9(3)
C2 C3 H3 120.0
C4 C3 H3 120.0
C3 C4 C5 120.4(3)
C3 C4 C21 122.2(3)
C5 C4 C21 117.2(3)
C6 C5 C4 119.5(3)
C6 C5 H5 120.2
C4 C5 H5 120.2
C5 C6 C1 120.5(3)
C5 C6 C14 119.5(4)
C1 C6 C14 120.0(3)
C2 C7 S1 111.5(2)
C2 C7 H7A 109.3
S1 C7 H7A 109.3
C2 C7 H7B 109.3
S1 C7 H7B 109.3
H7A C7 H7B 108.0
C13 C8 C9 120.0(3)
C13 C8 S1 122.4(3)
C9 C8 S1 117.5(3)
C10 C9 C8 119.6(4)
C10 C9 H9 120.2
C8 C9 H9 120.2
C9 C10 C11 120.5(4)
C9 C10 H10 119.8
C11 C10 H10 119.8
C12 C11 C10 119.8(4)
C12 C11 H11 120.1
C10 C11 H11 120.1
C11 C12 C13 120.5(4)
C11 C12 H12 119.8
C13 C12 H12 119.8
C12 C13 C8 119.7(4)
C12 C13 H13 120.2
C8 C13 H13 120.2
C6 C14 S2 111.8(3)
C6 C14 H14A 109.3
S2 C14 H14A 109.3
C6 C14 H14B 109.3
S2 C14 H14B 109.3
H14A C14 H14B 107.9
C16 C15 C20 120.9(4)
C16 C15 S2 116.5(3)
C20 C15 S2 122.6(3)
C17 C16 C15 119.1(4)
C17 C16 H16 120.4
C15 C16 H16 120.4
C18 C17 C16 120.3(4)
C18 C17 H17 119.9
C16 C17 H17 119.9
C19 C18 C17 120.5(4)
C19 C18 H18 119.8
C17 C18 H18 119.8
C18 C19 C20 120.6(4)
C18 C19 H19 119.7
C20 C19 H19 119.7
C19 C20 C15 118.6(4)
C19 C20 H20 120.7
C15 C20 H20 120.7
O1 C21 O2 121.2(3)
O1 C21 C4 128.6(3)
O2 C21 C4 110.1(3)
O3 C22 N1 124.0(4)
O3 C22 C23 131.1(4)
N1 C22 C23 104.9(3)
C22 C23 C24 105.9(3)
C22 C23 H23A 110.6
C24 C23 H23A 110.6
C22 C23 H23B 110.6
C24 C23 H23B 110.6
H23A C23 H23B 108.7
C25 C24 C23 106.6(3)
C25 C24 H24A 110.4
C23 C24 H24A 110.4
C25 C24 H24B 110.4
C23 C24 H24B 110.4
H24A C24 H24B 108.6
O4 C25 N1 124.4(4)
O4 C25 C24 130.0(4)
N1 C25 C24 105.6(3)
O2 N1 C25 123.2(3)
O2 N1 C22 120.1(3)
C25 N1 C22 116.7(3)
N1 O2 C21 112.4(3)

loop_
_geom_bond_atom_site_label_1
_geom_bond_atom_site_label_2
_geom_bond_distance
Pd1 C1 1.972(3)
Pd1 S1 2.2956(9)
Pd1 S2 2.2963(10)
Pd1 Cl1 2.450(13)
Pd1 Br1 2.501(3)
S1 C8 1.783(4)
S1 C7 1.822(4)
S2 C15 1.784(4)
S2 C14 1.822(4)
C1 C2 1.403(5)
C1 C6 1.404(5)
C2 C3 1.377(5)
C2 C7 1.499(5)
C3 C4 1.392(5)
C3 H3 0.9500
C4 C5 1.395(5)
C4 C21 1.467(5)
C5 C6 1.393(5)
C5 H5 0.9500
C6 C14 1.497(5)
C7 H7A 0.9900
C7 H7B 0.9900
C8 C13 1.386(5)
C8 C9 1.388(5)
C9 C10 1.371(6)
C9 H9 0.9500
C10 C11 1.386(6)
C10 H10 0.9500
C11 C12 1.371(6)
C11 H11 0.9500
C12 C13 1.377(5)
C12 H12 0.9500
C13 H13 0.9500
C14 H14A 0.9900
C14 H14B 0.9900
C15 C16 1.385(5)
C15 C20 1.396(5)
C16 C17 1.385(6)
C16 H16 0.9500
C17 C18 1.375(7)
C17 H17 0.9500
C18 C19 1.374(7)
C18 H18 0.9500
C19 C20 1.384(6)
C19 H19 0.9500
C20 H20 0.9500
C21 O1 1.197(4)
C21 O2 1.401(4)
C22 O3 1.184(5)
C22 N1 1.397(5)
C22 C23 1.498(6)
C23 C24 1.533(7)
C23 H23A 0.9900
C23 H23B 0.9900
C24 C25 1.481(5)
C24 H24A 0.9900
C24 H24B 0.9900
C25 O4 1.193(5)
C25 N1 1.386(5)
N1 O2 1.380(4)

loop_
_geom_torsion_atom_site_label_1
_geom_torsion_atom_site_label_2
_geom_torsion_atom_site_label_3
_geom_torsion_atom_site_label_4
_geom_torsion
C1 Pd1 S1 C8 -89.94(16)
S2 Pd1 S1 C8 -43.6(2)
Cl1 Pd1 S1 C8 88.9(5)
Br1 Pd1 S1 C8 91.71(15)
C1 Pd1 S1 C7 14.72(16)
S2 Pd1 S1 C7 61.0(2)
Cl1 Pd1 S1 C7 -166.5(5)
Br1 Pd1 S1 C7 -163.63(15)
C1 Pd1 S2 C15 105.06(16)
S1 Pd1 S2 C15 58.7(2)
Cl1 Pd1 S2 C15 -74.0(5)
Br1 Pd1 S2 C15 -76.35(15)
C1 Pd1 S2 C14 -1.45(17)
S1 Pd1 S2 C14 -47.8(2)
Cl1 Pd1 S2 C14 179.5(5)
Br1 Pd1 S2 C14 177.14(16)
S1 Pd1 C1 C2 -8.6(3)
S2 Pd1 C1 C2 179.8(3)
S1 Pd1 C1 C6 171.8(3)
S2 Pd1 C1 C6 0.3(3)
C6 C1 C2 C3 -1.3(5)
Pd1 C1 C2 C3 179.1(3)
C6 C1 C2 C7 175.9(3)
Pd1 C1 C2 C7 -3.6(4)
C1 C2 C3 C4 0.5(5)
C7 C2 C3 C4 -176.8(3)
C2 C3 C4 C5 0.8(5)
C2 C3 C4 C21 -175.5(3)
C3 C4 C5 C6 -1.2(5)
C21 C4 C5 C6 175.3(3)
C4 C5 C6 C1 0.3(5)
C4 C5 C6 C14 179.4(3)
C2 C1 C6 C5 0.9(5)
Pd1 C1 C6 C5 -179.5(3)
C2 C1 C6 C14 -178.1(3)
Pd1 C1 C6 C14 1.4(5)
C3 C2 C7 S1 -165.1(3)
C1 C2 C7 S1 17.6(4)
C8 S1 C7 C2 85.7(3)
Pd1 S1 C7 C2 -20.2(3)
C7 S1 C8 C13 -108.3(3)
Pd1 S1 C8 C13 -5.8(3)
C7 S1 C8 C9 75.6(3)
Pd1 S1 C8 C9 178.2(3)
C13 C8 C9 C10 1.4(6)
S1 C8 C9 C10 177.6(4)
C8 C9 C10 C11 -1.5(7)
C9 C10 C11 C12 0.9(7)
C10 C11 C12 C13 -0.1(6)
C11 C12 C13 C8 0.0(6)
C9 C8 C13 C12 -0.7(6)
S1 C8 C13 C12 -176.6(3)
C5 C6 C14 S2 178.2(3)
C1 C6 C14 S2 -2.7(5)
C15 S2 C14 C6 -100.1(3)
Pd1 S2 C14 C6 2.5(3)
C14 S2 C15 C16 -148.4(3)
Pd1 S2 C15 C16 107.5(3)
C14 S2 C15 C20 34.6(4)
Pd1 S2 C15 C20 -69.5(3)
C20 C15 C16 C17 0.6(6)
S2 C15 C16 C17 -176.5(3)
C15 C16 C17 C18 -1.2(7)
C16 C17 C18 C19 1.3(7)
C17 C18 C19 C20 -0.7(7)
C18 C19 C20 C15 0.0(6)
C16 C15 C20 C19 0.0(6)
S2 C15 C20 C19 176.9(3)
C3 C4 C21 O1 175.8(4)
C5 C4 C21 O1 -0.7(5)
C3 C4 C21 O2 -2.0(5)
C5 C4 C21 O2 -178.4(3)
O3 C22 C23 C24 175.8(5)
N1 C22 C23 C24 -4.7(4)
C22 C23 C24 C25 2.3(4)
C23 C24 C25 O4 -179.0(4)
C23 C24 C25 N1 1.1(4)
O4 C25 N1 O2 -2.1(6)
C24 C25 N1 O2 177.8(3)
O4 C25 N1 C22 175.5(4)
C24 C25 N1 C22 -4.6(4)
O3 C22 N1 O2 3.3(6)
C23 C22 N1 O2 -176.3(3)
O3 C22 N1 C25 -174.4(4)
C23 C22 N1 C25 6.0(4)
C25 N1 O2 C21 82.7(4)
C22 N1 O2 C21 -94.9(4)
O1 C21 O2 N1 -11.1(5)
C4 C21 O2 N1 166.9(3)
